data_7205747
loop_
_publ_author_name
'Zhang, Zhibin'
'Xu, Yan'
'Zheng, Lei'
'Zhu, Dunru'
'Song, You'

_publ_section_title
;
 {[VIV14VV4O42(H2O)][Ni(C4N3H13)(C4N3H14)]4(H2O)6}4+: a novel nanosized
 calix-type polyoxovanadate cation
;
_journal_issue 7
_journal_name_full CrystEngComm
_journal_page_first 2191
_journal_paper_doi 10.1039/c0ce00722f
_journal_volume 13
_journal_year 2011
_chemical_formula_sum 'C40 H167 N30 Ni4 O101 P V36'
_chemical_formula_weight 4784.69
_chemical_name_systematic
;
?
;
_space_group_IT_number 85
_symmetry_cell_setting tetragonal
_symmetry_space_group_name_Hall '-P 4a'
_symmetry_space_group_name_H-M 'P 4/n :2'
_atom_sites_solution_hydrogens geom
_atom_sites_solution_primary direct
_atom_sites_solution_secondary difmap
_audit_creation_method SHELXL-97
_cell_angle_alpha 90.00
_cell_angle_beta 90.00
_cell_angle_gamma 90.00
_cell_formula_units_Z 2
_cell_length_a 18.9721(7)
_cell_length_b 18.9721(7)
_cell_length_c 20.2105(13)
_cell_measurement_reflns_used 60
_cell_measurement_temperature 296(2)
_cell_measurement_theta_max 24.36
_cell_measurement_theta_min 2.35
_cell_volume 7274.6(6)
_computing_cell_refinement 'SAINT (Bruker, 2005)'
_computing_data_collection 'APEX2 (Bruker, 2005)'
_computing_data_reduction SAINT
_computing_molecular_graphics SHELXTL
_computing_publication_material SHELXTL
_computing_structure_refinement 'SHELXL-97 (Sheldrick, 1997)'
_computing_structure_solution 'SHELXS-97 (Sheldrick, 1990)'
_diffrn_ambient_temperature 296(2)
_diffrn_measured_fraction_theta_full 1.000
_diffrn_measured_fraction_theta_max 1.000
_diffrn_measurement_device_type 'Bruker Apex2 CCD'
_diffrn_measurement_method '\w scans'
_diffrn_radiation_monochromator graphite
_diffrn_radiation_source 'fine-focus sealed tube'
_diffrn_radiation_type MoK\a
_diffrn_radiation_wavelength 0.71073
_diffrn_reflns_av_R_equivalents 0.1028
_diffrn_reflns_av_sigmaI/netI 0.0664
_diffrn_reflns_limit_h_max 22
_diffrn_reflns_limit_h_min -22
_diffrn_reflns_limit_k_max 22
_diffrn_reflns_limit_k_min -22
_diffrn_reflns_limit_l_max 24
_diffrn_reflns_limit_l_min -24
_diffrn_reflns_number 53134
_diffrn_reflns_theta_full 25.50
_diffrn_reflns_theta_max 25.50
_diffrn_reflns_theta_min 1.01
_exptl_absorpt_coefficient_mu 2.813
_exptl_absorpt_correction_T_max 0.7289
_exptl_absorpt_correction_T_min 0.6941
_exptl_absorpt_correction_type multi-scan
_exptl_absorpt_process_details '(SADABS; Sheldrick, 2003)'
_exptl_crystal_colour Black
_exptl_crystal_density_diffrn 2.184
_exptl_crystal_density_method 'not measured'
_exptl_crystal_description Block
_exptl_crystal_F_000 4760
_exptl_crystal_size_max 0.14
_exptl_crystal_size_mid 0.12
_exptl_crystal_size_min 0.12
_refine_diff_density_max 4.806
_refine_diff_density_min -1.341
_refine_diff_density_rms 0.195
_refine_ls_extinction_method none
_refine_ls_goodness_of_fit_ref 1.053
_refine_ls_hydrogen_treatment 'riding model'
_refine_ls_matrix_type full
_refine_ls_number_parameters 515
_refine_ls_number_reflns 6791
_refine_ls_number_restraints 148
_refine_ls_restrained_S_all 1.057
_refine_ls_R_factor_all 0.0962
_refine_ls_R_factor_gt 0.0694
_refine_ls_shift/su_max 0.038
_refine_ls_shift/su_mean 0.002
_refine_ls_structure_factor_coef Fsqd
_refine_ls_weighting_details 'calc w=1/[\s^2^(Fo^2^)+(0.1520P)^2^+0.0000P] where P=(Fo^2^+2Fc^2^)/3'
_refine_ls_weighting_scheme calc
_refine_ls_wR_factor_gt 0.2159
_refine_ls_wR_factor_ref 0.2342
_reflns_number_gt 4550
_reflns_number_total 6791
_reflns_threshold_expression >2sigma(I)
_cod_data_source_file c0ce00722f.txt
_cod_data_source_block zzb4
_cod_depositor_comments
;
The following automatic conversions were performed:
'_symmetry_cell_setting' value 'Tetragonal' changed to 'tetragonal'
according to '/home/saulius/struct/CIF-dictionaries/cif_core.dic'
dictionary named 'cif_core.dic' version 2.4.1 from 2010-06-29.

Automatic conversion script
Id: cif_fix_enum 1555 2011-01-17 13:19:09Z saulius 
;
_cod_original_sg_symbol_H-M P4/n
_cod_database_code 7205747

loop_
_symmetry_equiv_pos_as_xyz
'x, y, z'
'-x+1/2, -y+1/2, z'
'-y+1/2, x, z'
'y, -x+1/2, z'
'-x, -y, -z'
'x-1/2, y-1/2, -z'
'y-1/2, -x, -z'
'-y, x-1/2, -z'

loop_
_atom_site_label
_atom_site_type_symbol
_atom_site_fract_x
_atom_site_fract_y
_atom_site_fract_z
_atom_site_U_iso_or_equiv
_atom_site_adp_type
_atom_site_occupancy
_atom_site_symmetry_multiplicity
_atom_site_calc_flag
_atom_site_refinement_flags
_atom_site_disorder_assembly
_atom_site_disorder_group
Ni1 Ni 0.35559(3) 0.95704(3) 0.15770(3) 0.02581(15) Uani 1 1 d . . .
V1 V 0.29578(4) 1.12221(3) 0.09146(3) 0.02051(18) Uani 1 1 d . . .
V2 V 0.2500 1.2500 0.15458(7) 0.0311(4) Uani 1 4 d S . .
V3 V 0.16606(4) 1.07110(4) -0.02983(4) 0.0301(2) Uani 1 1 d . . .
V4 V 0.31693(5) 1.06438(4) -0.04631(4) 0.0385(2) Uani 1 1 d . . .
V5 V 0.19072(5) 1.12513(4) -0.16805(4) 0.0356(2) Uani 1 1 d . . .
V6 V 0.2500 1.2500 -0.22991(8) 0.0472(5) Uani 1 4 d S . .
V7 V 0.2500 0.7500 0.30643(5) 0.0330(3) Uani 1 2 d S . .
V8 V 0.42497(4) 0.86058(5) 0.50277(4) 0.0360(2) Uani 1 1 d . . .
V9 V 0.28870(5) 0.93497(4) 0.49623(4) 0.0331(2) Uani 1 1 d . . .
V10 V 0.35941(4) 0.82693(4) 0.37440(4) 0.0305(2) Uani 1 1 d . . .
V11 V 0.17953(4) 0.86522(4) 0.37376(4) 0.0300(2) Uani 1 1 d . . .
P1 P 0.2500 0.7500 0.5000 0.0217(5) Uani 1 4 d S . .
O1 O 0.2500 1.2500 -0.3093(3) 0.080(3) Uani 1 4 d S . .
O2 O 0.24630(16) 1.06887(17) 0.02450(15) 0.0339(9) Uani 1 1 d . . .
O3 O 0.21012(15) 1.16458(15) 0.12175(15) 0.0307(9) Uani 1 1 d . . .
O4 O 0.31649(15) 1.06326(14) 0.14637(14) 0.0244(8) Uani 1 1 d . . .
O5 O 0.11762(16) 1.12500(16) -0.09988(14) 0.0318(8) Uani 1 1 d . . .
O6 O 0.36859(15) 1.11330(16) 0.02441(14) 0.0290(8) Uani 1 1 d . . .
O7 O 0.1658(2) 1.0691(2) -0.22311(18) 0.0529(11) Uani 1 1 d . . .
O8 O 0.35268(18) 0.89193(16) 0.55935(14) 0.0359(9) Uani 1 1 d . . .
O9 O 0.26463(17) 0.81438(17) 0.45627(15) 0.0366(9) Uani 1 1 d . . .
O10 O 0.36369(17) 0.90725(17) 0.43641(15) 0.0371(9) Uani 1 1 d . . .
O11 O 0.42150(17) 0.78659(17) 0.44120(15) 0.0361(9) Uani 1 1 d . . .
O12 O 0.2500 1.2500 0.2341(3) 0.052(2) Uani 1 4 d S . .
O13 O 0.33744(16) 0.73115(16) 0.34516(15) 0.0322(9) Uani 1 1 d . . .
O14 O 0.26921(17) 0.84693(17) 0.33144(14) 0.0350(9) Uani 1 1 d . . .
O15 O 0.33944(18) 1.28241(18) -0.19663(16) 0.0423(10) Uani 1 1 d . . .
O16 O 0.34453(18) 0.98423(17) -0.04812(17) 0.0424(10) Uani 1 1 d . . .
O17 O 0.21610(18) 0.93879(17) 0.43021(16) 0.0399(10) Uani 1 1 d . . .
O18 O 0.13037(18) 0.99545(17) -0.02469(18) 0.0443(10) Uani 1 1 d . . .
O19 O 0.41345(18) 0.85394(18) 0.31820(15) 0.0413(10) Uani 1 1 d . . .
O20 O 0.13963(19) 0.90981(19) 0.31770(16) 0.0452(10) Uani 1 1 d . . .
O21 O 0.3068(2) 1.01763(19) 0.50402(17) 0.0507(12) Uani 1 1 d . . .
O22 O 0.23759(17) 1.06862(17) -0.10052(15) 0.0385(9) Uani 1 1 d . . .
O23 O 0.4979(2) 0.9069(2) 0.50337(17) 0.0546(12) Uani 1 1 d . . .
O24 O 0.2500 0.7500 0.2264(2) 0.0562(18) Uani 1 2 d S . .
C1 C 0.2055(3) 0.9395(4) 0.1698(3) 0.072(2) Uani 1 1 d U . .
H1A H 0.1918 0.9872 0.1585 0.087 Uiso 1 1 calc R . .
H1B H 0.1659 0.9175 0.1923 0.087 Uiso 1 1 calc R . .
C2 C 0.2204(3) 0.9007(4) 0.1095(3) 0.067(2) Uani 1 1 d . . .
H2A H 0.1854 0.9128 0.0764 0.081 Uiso 1 1 calc R . .
H2B H 0.2164 0.8506 0.1183 0.081 Uiso 1 1 calc R . .
C3 C 0.3258(3) 0.8534(3) 0.0572(3) 0.0451(15) Uani 1 1 d . . .
H3A H 0.3628 0.8677 0.0269 0.054 Uiso 1 1 calc R . .
H3B H 0.2920 0.8255 0.0325 0.054 Uiso 1 1 calc R . .
C4 C 0.3567(3) 0.8097(3) 0.1104(3) 0.0488(16) Uani 1 1 d . . .
H4A H 0.3195 0.7836 0.1323 0.059 Uiso 1 1 calc R . .
H4B H 0.3892 0.7760 0.0912 0.059 Uiso 1 1 calc R . .
C5 C 0.4731(3) 1.0393(3) 0.2066(3) 0.0553(18) Uani 1 1 d . . .
H5A H 0.5132 1.0445 0.2360 0.066 Uiso 1 1 calc R . .
H5B H 0.4522 1.0854 0.2002 0.066 Uiso 1 1 calc R . .
C6 C 0.4976(3) 1.0112(4) 0.1415(3) 0.066(2) Uani 1 1 d . . .
H6A H 0.5267 1.0463 0.1199 0.080 Uiso 1 1 calc R . .
H6B H 0.5262 0.9696 0.1489 0.080 Uiso 1 1 calc R . .
C7 C 0.4249(4) 1.0559(4) 0.3462(3) 0.095(2) Uani 1 1 d DU . .
H7A H 0.4627 1.0837 0.3272 0.114 Uiso 1 1 calc R . .
H7B H 0.3942 1.0878 0.3702 0.114 Uiso 1 1 calc R . .
C8 C 0.3849(3) 1.0243(3) 0.2927(3) 0.0555(18) Uani 1 1 d . . .
H8A H 0.3536 1.0603 0.2753 0.067 Uiso 1 1 calc R . .
H8B H 0.3553 0.9879 0.3118 0.067 Uiso 1 1 calc R . .
N1 N 0.26406(19) 0.9419(2) 0.21380(19) 0.0367(11) Uani 1 1 d . . .
H1C H 0.2671 0.9013 0.2367 0.044 Uiso 1 1 calc R . .
H1D H 0.2587 0.9775 0.2428 0.044 Uiso 1 1 calc R . .
N2 N 0.29118(19) 0.9154(2) 0.08271(18) 0.0303(10) Uani 1 1 d . . .
H2C H 0.2873 0.9478 0.0497 0.036 Uiso 1 1 calc R . .
N3 N 0.3942(2) 0.8528(2) 0.1593(2) 0.0417(12) Uani 1 1 d . . .
H3C H 0.4406 0.8528 0.1501 0.050 Uiso 1 1 calc R . .
H3D H 0.3882 0.8343 0.1999 0.050 Uiso 1 1 calc R . .
N4 N 0.4390(2) 0.99310(19) 0.09850(19) 0.0332(11) Uani 1 1 d . . .
H4C H 0.4520 0.9593 0.0698 0.040 Uiso 1 1 calc R . .
H4D H 0.4253 1.0312 0.0753 0.040 Uiso 1 1 calc R . .
N5 N 0.4223(2) 0.9930(2) 0.23639(19) 0.0379(12) Uani 1 1 d . . .
H5C H 0.4462 0.9548 0.2519 0.046 Uiso 1 1 calc R . .
O1W O 0.2500 1.2500 -0.0343(5) 0.071(3) Uani 1 4 d S . .
O2W O 0.4041(4) 1.2040(4) 0.2613(3) 0.166(3) Uani 1 1 d DU . .
O3W O 0.4170(5) 1.2308(5) 0.3833(4) 0.208(3) Uani 1 1 d DU . .
O4W O 0.0538(6) 1.0795(6) -0.3270(5) 0.258(4) Uani 1 1 d U . .
N6 N 0.4544(4) 1.0078(3) 0.3916(3) 0.119(2) Uani 1 1 d DU . .
H6C H 0.4764 1.0314 0.4235 0.179 Uiso 1 1 calc R . .
H6D H 0.4850 0.9801 0.3707 0.179 Uiso 1 1 calc R . .
H6E H 0.4203 0.9816 0.4091 0.179 Uiso 1 1 calc R . .
N7 N 0.19123(12) 1.18401(14) -0.52066(8) 0.259(4) Uani 0.50 1 d PDU . .
H7C H 0.1573 1.2026 -0.5456 0.389 Uiso 0.50 1 d PR . .
H7D H 0.2150 1.1521 -0.5440 0.389 Uiso 0.50 1 d PR . .
N8 N 0.24824(4) 1.08730(8) -0.37397(11) 0.193(3) Uani 0.50 1 d PDU . .
H8C H 0.2740 1.0863 -0.4114 0.232 Uiso 0.50 1 calc PR . .
H8D H 0.2636 1.1250 -0.3511 0.232 Uiso 0.25 1 calc PR . .
N9 N 0.3185(3) 0.9561(3) -0.20733(9) 0.145(4) Uani 0.50 1 d PDU . .
H9C H 0.3245 0.9097 -0.2039 0.217 Uiso 0.50 1 calc PR . .
H9D H 0.2845 0.9698 -0.1798 0.217 Uiso 0.50 1 calc PR . .
H9E H 0.3585 0.9780 -0.1969 0.217 Uiso 0.50 1 calc PR . .
C9 C 0.15850(15) 1.15142(8) -0.45860(6) 0.207(3) Uani 0.50 1 d PDU . .
H9A H 0.1197 1.1252 -0.4779 0.249 Uiso 0.50 1 calc PR . .
H9B H 0.1364 1.1925 -0.4389 0.249 Uiso 0.50 1 calc PR . .
C10 C 0.17339(5) 1.10689(11) -0.39644(8) 0.199(3) Uani 0.50 1 d PDU . .
H10A H 0.1514 1.1312 -0.3596 0.239 Uiso 0.50 1 calc PR . .
H10B H 0.1480 1.0629 -0.4020 0.239 Uiso 0.50 1 calc PR . .
C11 C 0.27315(17) 1.02344(9) -0.33406(10) 0.167(3) Uani 0.50 1 d PDU . .
H11A H 0.2354 0.9927 -0.3487 0.201 Uiso 0.50 1 calc PR . .
H11B H 0.3116 1.0118 -0.3638 0.201 Uiso 0.50 1 calc PR . .
C12 C 0.2978(2) 0.97471(15) -0.27839(9) 0.158(4) Uani 0.50 1 d PDU . .
H12A H 0.3397 0.9566 -0.3001 0.190 Uiso 0.50 1 calc PR . .
H12B H 0.2633 0.9376 -0.2849 0.190 Uiso 0.50 1 calc PR . .

loop_
_atom_site_aniso_label
_atom_site_aniso_U_11
_atom_site_aniso_U_22
_atom_site_aniso_U_33
_atom_site_aniso_U_23
_atom_site_aniso_U_13
_atom_site_aniso_U_12
Ni1 0.0275(3) 0.0223(3) 0.0276(3) 0.0006(2) -0.0007(2) 0.0013(2)
V1 0.0197(3) 0.0168(3) 0.0250(4) 0.0003(3) 0.0013(3) 0.0015(3)
V2 0.0344(5) 0.0344(5) 0.0244(7) 0.000 0.000 0.000
V3 0.0272(4) 0.0256(4) 0.0376(4) -0.0043(3) -0.0031(4) -0.0052(3)
V4 0.0397(5) 0.0346(4) 0.0412(5) -0.0027(4) 0.0061(4) 0.0036(4)
V5 0.0394(4) 0.0389(5) 0.0285(4) -0.0080(4) -0.0027(4) -0.0002(4)
V6 0.0579(7) 0.0579(7) 0.0257(8) 0.000 0.000 0.000
V7 0.0410(6) 0.0396(6) 0.0184(5) 0.000 0.000 -0.0017(5)
V8 0.0326(4) 0.0427(5) 0.0328(4) -0.0045(4) -0.0012(4) -0.0124(4)
V9 0.0417(5) 0.0283(4) 0.0293(4) 0.0012(3) 0.0022(4) -0.0029(4)
V10 0.0321(4) 0.0364(4) 0.0229(4) 0.0026(3) 0.0014(3) -0.0079(3)
V11 0.0355(4) 0.0306(4) 0.0237(4) 0.0058(3) 0.0009(3) 0.0022(3)
P1 0.0226(6) 0.0226(6) 0.0199(10) 0.000 0.000 0.000
O1 0.110(4) 0.110(4) 0.020(4) 0.000 0.000 0.000
O2 0.0270(16) 0.0413(18) 0.0334(16) -0.0067(15) -0.0036(14) 0.0004(15)
O3 0.0201(14) 0.0294(16) 0.0427(18) 0.0010(14) 0.0019(14) 0.0038(13)
O4 0.0277(15) 0.0162(14) 0.0293(15) 0.0007(12) 0.0035(13) 0.0006(12)
O5 0.0311(16) 0.0305(16) 0.0339(16) -0.0019(14) -0.0012(14) 0.0030(14)
O6 0.0231(15) 0.0309(16) 0.0331(16) -0.0005(14) 0.0085(13) -0.0007(13)
O7 0.059(2) 0.056(2) 0.044(2) -0.0188(18) -0.0105(19) -0.0041(19)
O8 0.053(2) 0.0328(17) 0.0215(15) 0.0008(14) -0.0014(15) -0.0007(16)
O9 0.0354(17) 0.0411(18) 0.0334(17) 0.0066(15) 0.0016(15) -0.0040(15)
O10 0.0413(18) 0.0399(18) 0.0303(16) -0.0033(15) 0.0052(15) -0.0120(16)
O11 0.0417(18) 0.0383(18) 0.0283(16) 0.0014(15) -0.0036(15) -0.0061(15)
O12 0.062(3) 0.062(3) 0.032(4) 0.000 0.000 0.000
O13 0.0287(16) 0.0326(17) 0.0353(17) 0.0012(14) -0.0024(14) 0.0025(14)
O14 0.0360(17) 0.0415(18) 0.0274(16) 0.0068(14) -0.0002(14) 0.0056(15)
O15 0.0418(19) 0.048(2) 0.0365(18) 0.0028(16) 0.0117(16) -0.0055(17)
O16 0.047(2) 0.0344(18) 0.046(2) -0.0044(16) 0.0026(17) 0.0035(16)
O17 0.050(2) 0.0332(17) 0.0365(18) 0.0021(15) -0.0032(16) -0.0001(16)
O18 0.0417(19) 0.0295(17) 0.062(2) -0.0093(17) -0.0076(18) -0.0123(15)
O19 0.0471(19) 0.049(2) 0.0276(16) 0.0074(16) 0.0088(16) -0.0106(17)
O20 0.051(2) 0.052(2) 0.0325(18) 0.0081(17) 0.0012(17) 0.0141(18)
O21 0.077(3) 0.0339(19) 0.041(2) -0.0034(16) -0.0068(19) -0.0127(19)
O22 0.0376(18) 0.0464(19) 0.0314(16) -0.0028(15) -0.0010(15) 0.0097(16)
O23 0.046(2) 0.071(3) 0.046(2) -0.0097(19) -0.0012(17) -0.0299(19)
O24 0.079(4) 0.069(4) 0.020(2) 0.000 0.000 -0.009(3)
C1 0.057(3) 0.101(4) 0.060(3) -0.003(3) 0.012(3) -0.012(3)
C2 0.042(3) 0.092(5) 0.068(4) -0.028(4) 0.009(3) -0.017(3)
C3 0.046(3) 0.036(3) 0.054(3) -0.007(3) 0.012(3) -0.011(2)
C4 0.046(3) 0.035(3) 0.066(3) -0.007(3) 0.016(3) -0.004(3)
C5 0.052(3) 0.068(4) 0.046(3) 0.000(3) -0.007(3) -0.014(3)
C6 0.041(3) 0.078(4) 0.080(4) -0.014(4) 0.005(3) -0.017(3)
C7 0.098(4) 0.092(4) 0.095(4) 0.004(3) -0.015(3) -0.038(3)
C8 0.063(4) 0.065(4) 0.039(3) -0.010(3) -0.011(3) -0.017(3)
N1 0.032(2) 0.041(2) 0.037(2) 0.0121(19) 0.0011(18) -0.0005(18)
N2 0.031(2) 0.033(2) 0.0269(19) -0.0027(17) 0.0051(16) -0.0017(17)
N3 0.048(2) 0.026(2) 0.051(3) 0.0048(19) 0.004(2) 0.0122(19)
N4 0.039(2) 0.0242(19) 0.036(2) 0.0007(17) 0.0015(18) 0.0107(17)
N5 0.034(2) 0.040(2) 0.040(2) 0.0048(19) -0.0003(19) -0.0045(19)
O1W 0.047(3) 0.047(3) 0.119(7) 0.000 0.000 0.000
O2W 0.172(5) 0.161(5) 0.164(5) 0.026(4) 0.002(4) -0.009(4)
O3W 0.196(5) 0.222(6) 0.207(5) -0.004(5) -0.031(5) 0.000(5)
O4W 0.257(6) 0.264(6) 0.254(6) -0.020(5) -0.019(5) 0.000(5)
N6 0.128(4) 0.112(4) 0.118(4) 0.018(4) -0.038(4) -0.050(3)
N7 0.258(6) 0.260(7) 0.260(7) -0.001(5) -0.003(5) 0.002(5)
N8 0.195(5) 0.197(5) 0.187(5) -0.012(4) 0.011(4) 0.007(4)
N9 0.141(6) 0.147(6) 0.146(6) 0.003(5) 0.003(5) 0.008(5)
C9 0.206(5) 0.210(5) 0.206(5) -0.005(5) 0.000(5) 0.005(5)
C10 0.200(5) 0.201(5) 0.196(5) -0.011(4) 0.005(4) 0.002(4)
C11 0.170(5) 0.170(5) 0.163(5) -0.014(4) 0.008(4) 0.003(4)
C12 0.155(6) 0.157(6) 0.163(6) -0.017(5) 0.013(5) -0.001(5)

loop_
_atom_type_symbol
_atom_type_description
_atom_type_scat_dispersion_real
_atom_type_scat_dispersion_imag
_atom_type_scat_source
C C 0.0033 0.0016 'International Tables Vol C Tables 4.2.6.8 and 6.1.1.4'
H H 0.0000 0.0000 'International Tables Vol C Tables 4.2.6.8 and 6.1.1.4'
N N 0.0061 0.0033 'International Tables Vol C Tables 4.2.6.8 and 6.1.1.4'
O O 0.0106 0.0060 'International Tables Vol C Tables 4.2.6.8 and 6.1.1.4'
P P 0.1023 0.0942 'International Tables Vol C Tables 4.2.6.8 and 6.1.1.4'
V V 0.3005 0.5294 'International Tables Vol C Tables 4.2.6.8 and 6.1.1.4'
Ni Ni 0.3393 1.1124 'International Tables Vol C Tables 4.2.6.8 and 6.1.1.4'

loop_
_geom_angle_atom_site_label_1
_geom_angle_atom_site_label_2
_geom_angle_atom_site_label_3
_geom_angle
_geom_angle_site_symmetry_1
_geom_angle_site_symmetry_3
_geom_angle_publ_flag
N1 Ni1 N4 168.22(15) . . ?
N1 Ni1 N2 81.76(15) . . ?
N4 Ni1 N2 98.61(14) . . ?
N1 Ni1 N3 98.68(16) . . ?
N4 Ni1 N3 93.02(16) . . ?
N2 Ni1 N3 81.97(16) . . ?
N1 Ni1 N5 97.56(15) . . ?
N4 Ni1 N5 82.77(15) . . ?
N2 Ni1 N5 176.46(15) . . ?
N3 Ni1 N5 94.73(16) . . ?
N1 Ni1 O4 84.30(13) . . ?
N4 Ni1 O4 83.93(13) . . ?
N2 Ni1 O4 94.27(13) . . ?
N3 Ni1 O4 174.78(14) . . ?
N5 Ni1 O4 89.10(13) . . ?
O4 V1 O3 106.03(14) . . ?
O4 V1 O3 106.51(14) . 3_665 ?
O3 V1 O3 82.32(18) . 3_665 ?
O4 V1 O2 103.62(14) . . ?
O3 V1 O2 91.80(13) . . ?
O3 V1 O2 149.77(13) 3_665 . ?
O4 V1 O6 104.17(14) . . ?
O3 V1 O6 149.73(13) . . ?
O3 V1 O6 91.12(13) 3_665 . ?
O2 V1 O6 79.13(13) . . ?
O4 V1 V2 110.53(11) . . ?
O3 V1 V2 41.15(9) . . ?
O3 V1 V2 41.21(9) 3_665 . ?
O2 V1 V2 127.27(10) . . ?
O6 V1 V2 126.73(9) . . ?
O4 V1 V4 110.36(10) . . ?
O3 V1 V4 124.09(10) . . ?
O3 V1 V4 123.71(10) 3_665 . ?
O2 V1 V4 39.53(9) . . ?
O6 V1 V4 39.70(9) . . ?
V2 V1 V4 139.11(4) . . ?
O12 V2 O3 110.35(10) . 4_465 ?
O12 V2 O3 110.35(10) . . ?
O3 V2 O3 83.05(7) 4_465 . ?
O12 V2 O3 110.35(10) . 2_575 ?
O3 V2 O3 83.05(7) 4_465 2_575 ?
O3 V2 O3 139.3(2) . 2_575 ?
O12 V2 O3 110.35(10) . 3_665 ?
O3 V2 O3 139.3(2) 4_465 3_665 ?
O3 V2 O3 83.05(7) . 3_665 ?
O3 V2 O3 83.05(7) 2_575 3_665 ?
O12 V2 V1 116.35(3) . 4_465 ?
O3 V2 V1 41.31(9) 4_465 4_465 ?
O3 V2 V1 41.78(9) . 4_465 ?
O3 V2 V1 115.91(10) 2_575 4_465 ?
O3 V2 V1 116.26(10) 3_665 4_465 ?
O12 V2 V1 116.35(3) . . ?
O3 V2 V1 115.91(10) 4_465 . ?
O3 V2 V1 41.31(9) . . ?
O3 V2 V1 116.26(10) 2_575 . ?
O3 V2 V1 41.78(9) 3_665 . ?
V1 V2 V1 78.64(2) 4_465 . ?
O12 V2 V1 116.35(3) . 2_575 ?
O3 V2 V1 41.78(9) 4_465 2_575 ?
O3 V2 V1 116.26(10) . 2_575 ?
O3 V2 V1 41.31(9) 2_575 2_575 ?
O3 V2 V1 115.91(10) 3_665 2_575 ?
V1 V2 V1 78.64(2) 4_465 2_575 ?
V1 V2 V1 127.30(6) . 2_575 ?
O12 V2 V1 116.35(3) . 3_665 ?
O3 V2 V1 116.26(10) 4_465 3_665 ?
O3 V2 V1 115.91(10) . 3_665 ?
O3 V2 V1 41.78(9) 2_575 3_665 ?
O3 V2 V1 41.31(9) 3_665 3_665 ?
V1 V2 V1 127.30(6) 4_465 3_665 ?
V1 V2 V1 78.64(2) . 3_665 ?
V1 V2 V1 78.64(2) 2_575 3_665 ?
O18 V3 O6 106.58(16) . 4_465 ?
O18 V3 O2 106.66(17) . . ?
O6 V3 O2 96.01(14) 4_465 . ?
O18 V3 O22 108.60(17) . . ?
O6 V3 O22 143.73(14) 4_465 . ?
O2 V3 O22 82.25(13) . . ?
O18 V3 O5 108.43(16) . . ?
O6 V3 O5 81.64(13) 4_465 . ?
O2 V3 O5 143.98(14) . . ?
O22 V3 O5 79.22(13) . . ?
O18 V3 V4 112.96(13) . . ?
O6 V3 V4 128.64(10) 4_465 . ?
O2 V3 V4 42.43(10) . . ?
O22 V3 V4 39.83(9) . . ?
O5 V3 V4 113.71(10) . . ?
O18 V3 V4 112.76(13) . 4_465 ?
O6 V3 V4 42.42(9) 4_465 4_465 ?
O2 V3 V4 128.71(10) . 4_465 ?
O22 V3 V4 113.19(10) . 4_465 ?
O5 V3 V4 39.22(9) . 4_465 ?
V4 V3 V4 132.99(4) . 4_465 ?
O18 V3 V5 115.71(14) . . ?
O6 V3 V5 114.68(10) 4_465 . ?
O2 V3 V5 115.09(10) . . ?
O22 V3 V5 39.55(10) . . ?
O5 V3 V5 39.71(9) . . ?
V4 V3 V5 75.75(3) . . ?
V4 V3 V5 75.32(3) 4_465 . ?
O16 V4 O5 108.03(16) . 3_665 ?
O16 V4 O22 106.88(17) . . ?
O5 V4 O22 96.52(14) 3_665 . ?
O16 V4 O2 106.26(16) . . ?
O5 V4 O2 144.27(14) 3_665 . ?
O22 V4 O2 82.84(14) . . ?
O16 V4 O6 107.49(16) . . ?
O5 V4 O6 82.56(13) 3_665 . ?
O22 V4 O6 144.08(14) . . ?
O2 V4 O6 77.87(12) . . ?
O16 V4 V3 111.56(13) . . ?
O5 V4 V3 129.49(10) 3_665 . ?
O22 V4 V3 42.64(10) . . ?
O2 V4 V3 40.21(9) . . ?
O6 V4 V3 112.95(9) . . ?
O16 V4 V3 113.23(13) . 3_665 ?
O5 V4 V3 42.54(9) 3_665 3_665 ?
O22 V4 V3 129.27(11) . 3_665 ?
O2 V4 V3 112.90(10) . 3_665 ?
O6 V4 V3 40.03(9) . 3_665 ?
V3 V4 V3 133.39(4) . 3_665 ?
O16 V4 V1 114.06(13) . . ?
O5 V4 V1 114.93(10) 3_665 . ?
O22 V4 V1 114.78(10) . . ?
O2 V4 V1 38.84(9) . . ?
O6 V4 V1 39.13(8) . . ?
V3 V4 V1 75.27(3) . . ?
V3 V4 V1 75.45(3) 3_665 . ?
O7 V5 O15 107.79(17) . 2_575 ?
O7 V5 O22 104.76(17) . . ?
O15 V5 O22 147.44(14) 2_575 . ?
O7 V5 O15 106.56(17) . 4_465 ?
O15 V5 O15 82.1(2) 2_575 4_465 ?
O22 V5 O15 89.43(14) . 4_465 ?
O7 V5 O5 106.11(17) . . ?
O15 V5 O5 90.10(14) 2_575 . ?
O22 V5 O5 80.18(13) . . ?
O15 V5 O5 147.25(14) 4_465 . ?
O7 V5 V6 110.79(14) . . ?
O15 V5 V6 41.08(10) 2_575 . ?
O22 V5 V6 124.96(11) . . ?
O15 V5 V6 41.15(10) 4_465 . ?
O5 V5 V6 125.37(10) . . ?
O7 V5 V3 111.75(14) . . ?
O15 V5 V3 122.67(11) 2_575 . ?
O22 V5 V3 40.06(10) . . ?
O15 V5 V3 122.00(10) 4_465 . ?
O5 V5 V3 40.16(9) . . ?
V6 V5 V3 137.45(4) . . ?
O1 V6 O15 110.44(11) . 2_575 ?
O1 V6 O15 110.44(11) . 3_665 ?
O15 V6 O15 83.00(7) 2_575 3_665 ?
O1 V6 O15 110.44(11) . . ?
O15 V6 O15 139.1(2) 2_575 . ?
O15 V6 O15 83.00(7) 3_665 . ?
O1 V6 O15 110.44(11) . 4_465 ?
O15 V6 O15 83.00(7) 2_575 4_465 ?
O15 V6 O15 139.1(2) 3_665 4_465 ?
O15 V6 O15 83.00(7) . 4_465 ?
O1 V6 V5 115.49(3) . 4_465 ?
O15 V6 V5 41.83(10) 2_575 4_465 ?
O15 V6 V5 41.27(10) 3_665 4_465 ?
O15 V6 V5 116.40(11) . 4_465 ?
O15 V6 V5 116.81(11) 4_465 4_465 ?
O1 V6 V5 115.49(3) . 2_575 ?
O15 V6 V5 116.81(11) 2_575 2_575 ?
O15 V6 V5 41.83(10) 3_665 2_575 ?
O15 V6 V5 41.27(10) . 2_575 ?
O15 V6 V5 116.40(11) 4_465 2_575 ?
V5 V6 V5 79.33(3) 4_465 2_575 ?
O1 V6 V5 115.49(3) . . ?
O15 V6 V5 41.27(10) 2_575 . ?
O15 V6 V5 116.40(11) 3_665 . ?
O15 V6 V5 116.81(11) . . ?
O15 V6 V5 41.83(10) 4_465 . ?
V5 V6 V5 79.33(3) 4_465 . ?
V5 V6 V5 129.03(7) 2_575 . ?
O1 V6 V5 115.49(3) . 3_665 ?
O15 V6 V5 116.40(11) 2_575 3_665 ?
O15 V6 V5 116.81(11) 3_665 3_665 ?
O15 V6 V5 41.83(10) . 3_665 ?
O15 V6 V5 41.27(10) 4_465 3_665 ?
V5 V6 V5 129.03(7) 4_465 3_665 ?
V5 V6 V5 79.33(3) 2_575 3_665 ?
V5 V6 V5 79.33(3) . 3_665 ?
O24 V7 O13 114.76(10) . 2_565 ?
O24 V7 O13 114.76(10) . . ?
O13 V7 O13 130.48(19) 2_565 . ?
O24 V7 O14 105.09(9) . 2_565 ?
O13 V7 O14 84.59(13) 2_565 2_565 ?
O13 V7 O14 82.90(13) . 2_565 ?
O24 V7 O14 105.09(9) . . ?
O13 V7 O14 82.90(13) 2_565 . ?
O13 V7 O14 84.59(13) . . ?
O14 V7 O14 149.83(18) 2_565 . ?
O24 V7 V10 118.43(2) . . ?
O13 V7 V10 110.02(10) 2_565 . ?
O13 V7 V10 42.17(10) . . ?
O14 V7 V10 119.35(10) 2_565 . ?
O14 V7 V10 42.44(9) . . ?
O24 V7 V10 118.43(2) . 2_565 ?
O13 V7 V10 42.17(10) 2_565 2_565 ?
O13 V7 V10 110.02(10) . 2_565 ?
O14 V7 V10 42.44(9) 2_565 2_565 ?
O14 V7 V10 119.35(10) . 2_565 ?
V10 V7 V10 123.14(5) . 2_565 ?
O24 V7 V11 117.97(2) . 2_565 ?
O13 V7 V11 110.90(10) 2_565 2_565 ?
O13 V7 V11 41.44(10) . 2_565 ?
O14 V7 V11 41.48(9) 2_565 2_565 ?
O14 V7 V11 120.34(10) . 2_565 ?
V10 V7 V11 80.00(3) . 2_565 ?
V10 V7 V11 74.16(3) 2_565 2_565 ?
O24 V7 V11 117.97(2) . . ?
O13 V7 V11 41.44(10) 2_565 . ?
O13 V7 V11 110.90(10) . . ?
O14 V7 V11 120.34(10) 2_565 . ?
O14 V7 V11 41.48(9) . . ?
V10 V7 V11 74.16(3) . . ?
V10 V7 V11 80.00(3) 2_565 . ?
V11 V7 V11 124.06(5) 2_565 . ?
O23 V8 O11 115.79(17) . . ?
O23 V8 O8 116.20(17) . . ?
O11 V8 O8 127.85(15) . . ?
O23 V8 O10 105.11(17) . . ?
O11 V8 O10 82.25(14) . . ?
O8 V8 O10 80.95(13) . . ?
O23 V8 O17 105.86(17) . 7_566 ?
O11 V8 O17 84.82(14) . 7_566 ?
O8 V8 O17 85.07(13) . 7_566 ?
O10 V8 O17 149.02(14) . 7_566 ?
O23 V8 V9 118.56(15) . 7_566 ?
O11 V8 V9 42.34(10) . 7_566 ?
O8 V8 V9 111.08(10) . 7_566 ?
O10 V8 V9 119.30(10) . 7_566 ?
O17 V8 V9 42.48(10) 7_566 7_566 ?
O23 V8 V11 118.25(13) . 7_566 ?
O11 V8 V11 111.56(10) . 7_566 ?
O8 V8 V11 42.36(9) . 7_566 ?
O10 V8 V11 118.62(10) . 7_566 ?
O17 V8 V11 42.72(9) 7_566 7_566 ?
V9 V8 V11 75.73(3) 7_566 7_566 ?
O23 V8 V10 118.61(13) . . ?
O11 V8 V10 40.51(10) . . ?
O8 V8 V10 107.21(10) . . ?
O10 V8 V10 41.76(9) . . ?
O17 V8 V10 119.52(10) 7_566 . ?
V9 V8 V10 79.53(3) 7_566 . ?
V11 V8 V10 123.10(4) 7_566 . ?
O23 V8 V9 118.96(15) . . ?
O11 V8 V9 107.31(11) . . ?
O8 V8 V9 40.27(10) . . ?
O10 V8 V9 40.72(9) . . ?
O17 V8 V9 119.49(10) 7_566 . ?
V9 V8 V9 122.45(4) 7_566 . ?
V11 V8 V9 79.51(3) 7_566 . ?
V10 V8 V9 72.19(3) . . ?
O21 V9 O17 100.62(17) . . ?
O21 V9 O11 102.90(17) . 8_666 ?
O17 V9 O11 85.94(14) . 8_666 ?
O21 V9 O10 99.68(17) . . ?
O17 V9 O10 95.93(14) . . ?
O11 V9 O10 156.61(14) 8_666 . ?
O21 V9 O8 102.21(17) . . ?
O17 V9 O8 157.17(14) . . ?
O11 V9 O8 88.65(14) 8_666 . ?
O10 V9 O8 80.61(14) . . ?
O21 V9 O9 166.46(15) . . ?
O17 V9 O9 71.02(12) . . ?
O11 V9 O9 87.40(13) 8_666 . ?
O10 V9 O9 71.36(12) . . ?
O8 V9 O9 86.60(12) . . ?
O21 V9 V8 106.08(15) . 8_666 ?
O17 V9 V8 44.88(10) . 8_666 ?
O11 V9 V8 41.06(10) 8_666 8_666 ?
O10 V9 V8 135.90(10) . 8_666 ?
O8 V9 V8 126.24(10) . 8_666 ?
O9 V9 V8 75.87(8) . 8_666 ?
O21 V9 V8 105.90(15) . . ?
O17 V9 V8 132.73(11) . . ?
O11 V9 V8 123.90(10) 8_666 . ?
O10 V9 V8 41.84(10) . . ?
O8 V9 V8 38.81(9) . . ?
O9 V9 V8 74.53(8) . . ?
V8 V9 V8 147.41(4) 8_666 . ?
O19 V10 O11 103.20(16) . . ?
O19 V10 O13 102.57(15) . . ?
O11 V10 O13 88.46(13) . . ?
O19 V10 O14 100.47(15) . . ?
O11 V10 O14 155.88(14) . . ?
O13 V10 O14 81.93(13) . . ?
O19 V10 O10 100.11(15) . . ?
O11 V10 O10 80.71(13) . . ?
O13 V10 O10 156.57(13) . . ?
O14 V10 O10 99.68(14) . . ?
O19 V10 O9 166.06(15) . . ?
O11 V10 O9 86.43(12) . . ?
O13 V10 O9 87.57(12) . . ?
O14 V10 O9 71.17(12) . . ?
O10 V10 O9 71.17(12) . . ?
O19 V10 V7 106.41(12) . . ?
O11 V10 V7 124.48(10) . . ?
O13 V10 V7 39.90(9) . . ?
O14 V10 V7 42.05(9) . . ?
O10 V10 V7 136.23(10) . . ?
O9 V10 V7 75.22(8) . . ?
O19 V10 V8 106.42(12) . . ?
O11 V10 V8 38.74(9) . . ?
O13 V10 V8 123.86(9) . . ?
O14 V10 V8 135.89(10) . . ?
O10 V10 V8 41.99(10) . . ?
O9 V10 V8 74.74(8) . . ?
V7 V10 V8 146.33(4) . . ?
O20 V11 O8 103.20(16) . 8_666 ?
O20 V11 O17 101.87(16) . . ?
O8 V11 O17 85.85(14) 8_666 . ?
O20 V11 O14 101.38(16) . . ?
O8 V11 O14 154.85(14) 8_666 . ?
O17 V11 O14 94.29(14) . . ?
O20 V11 O13 101.99(16) . 2_565 ?
O8 V11 O13 88.62(14) 8_666 2_565 ?
O17 V11 O13 156.14(14) . 2_565 ?
O14 V11 O13 81.12(13) . 2_565 ?
O20 V11 V8 106.45(13) . 8_666 ?
O8 V11 V8 41.10(10) 8_666 8_666 ?
O17 V11 V8 44.76(10) . 8_666 ?
O14 V11 V8 133.97(10) . 8_666 ?
O13 V11 V8 126.24(10) 2_565 8_666 ?
O20 V11 V7 106.48(13) . . ?
O8 V11 V7 124.02(11) 8_666 . ?
O17 V11 V7 130.99(11) . . ?
O14 V11 V7 41.64(10) . . ?
O13 V11 V7 39.50(9) 2_565 . ?
V8 V11 V7 146.62(4) 8_666 . ?
O9 P1 O9 109.6(2) 8_666 7_566 ?
O9 P1 O9 109.41(12) 8_666 . ?
O9 P1 O9 109.41(12) 7_566 . ?
O9 P1 O9 109.41(12) 8_666 2_565 ?
O9 P1 O9 109.41(12) 7_566 2_565 ?
O9 P1 O9 109.6(2) . 2_565 ?
V3 O2 V1 142.32(18) . . ?
V3 O2 V4 97.36(14) . . ?
V1 O2 V4 101.63(14) . . ?
V2 O3 V1 97.54(13) . . ?
V2 O3 V1 97.02(13) . 4_465 ?
V1 O3 V1 142.78(18) . 4_465 ?
V1 O4 Ni1 142.96(17) . . ?
V4 O5 V5 143.22(18) 4_465 . ?
V4 O5 V3 98.24(14) 4_465 . ?
V5 O5 V3 100.13(14) . . ?
V3 O6 V1 142.72(17) 3_665 . ?
V3 O6 V4 97.55(14) 3_665 . ?
V1 O6 V4 101.17(13) . . ?
V8 O8 V11 96.54(15) . 7_566 ?
V8 O8 V9 100.91(14) . . ?
V11 O8 V9 146.43(19) 7_566 . ?
P1 O9 V10 126.76(18) . . ?
P1 O9 V9 125.68(17) . . ?
V10 O9 V9 89.72(11) . . ?
V9 O10 V10 125.07(17) . . ?
V9 O10 V8 97.44(14) . . ?
V10 O10 V8 96.25(14) . . ?
V8 O11 V9 96.60(14) . 7_566 ?
V8 O11 V10 100.76(15) . . ?
V9 O11 V10 145.80(18) 7_566 . ?
V7 O13 V11 99.06(14) . 2_565 ?
V7 O13 V10 97.92(14) . . ?
V11 O13 V10 145.00(17) 2_565 . ?
V11 O14 V7 96.88(14) . . ?
V11 O14 V10 127.41(15) . . ?
V7 O14 V10 95.51(14) . . ?
V6 O15 V5 97.65(15) . 2_575 ?
V6 O15 V5 97.02(15) . 3_665 ?
V5 O15 V5 145.28(19) 2_575 3_665 ?
V9 O17 V11 129.88(18) . . ?
V9 O17 V8 92.64(14) . 8_666 ?
V11 O17 V8 92.52(14) . 8_666 ?
V4 O22 V5 143.47(19) . . ?
V4 O22 V3 97.52(14) . . ?
V5 O22 V3 100.39(15) . . ?
N1 C1 C2 112.8(5) . . ?
N1 C1 H1A 109.0 . . ?
C2 C1 H1A 109.0 . . ?
N1 C1 H1B 109.0 . . ?
C2 C1 H1B 109.0 . . ?
H1A C1 H1B 107.8 . . ?
C1 C2 N2 113.0(5) . . ?
C1 C2 H2A 109.0 . . ?
N2 C2 H2A 109.0 . . ?
C1 C2 H2B 109.0 . . ?
N2 C2 H2B 109.0 . . ?
H2A C2 H2B 107.8 . . ?
N2 C3 C4 112.2(4) . . ?
N2 C3 H3A 109.2 . . ?
C4 C3 H3A 109.2 . . ?
N2 C3 H3B 109.2 . . ?
C4 C3 H3B 109.2 . . ?
H3A C3 H3B 107.9 . . ?
N3 C4 C3 111.7(4) . . ?
N3 C4 H4A 109.3 . . ?
C3 C4 H4A 109.3 . . ?
N3 C4 H4B 109.3 . . ?
C3 C4 H4B 109.3 . . ?
H4A C4 H4B 107.9 . . ?
N5 C5 C6 111.1(5) . . ?
N5 C5 H5A 109.4 . . ?
C6 C5 H5A 109.4 . . ?
N5 C5 H5B 109.4 . . ?
C6 C5 H5B 109.4 . . ?
H5A C5 H5B 108.0 . . ?
N4 C6 C5 111.9(5) . . ?
N4 C6 H6A 109.2 . . ?
C5 C6 H6A 109.2 . . ?
N4 C6 H6B 109.2 . . ?
C5 C6 H6B 109.2 . . ?
H6A C6 H6B 107.9 . . ?
N6 C7 C8 115.2(6) . . ?
N6 C7 H7A 108.5 . . ?
C8 C7 H7A 108.5 . . ?
N6 C7 H7B 108.5 . . ?
C8 C7 H7B 108.5 . . ?
H7A C7 H7B 107.5 . . ?
C7 C8 N5 119.5(5) . . ?
C7 C8 H8A 107.5 . . ?
N5 C8 H8A 107.5 . . ?
C7 C8 H8B 107.5 . . ?
N5 C8 H8B 107.5 . . ?
H8A C8 H8B 107.0 . . ?
C1 N1 Ni1 108.3(3) . . ?
C1 N1 H1C 110.0 . . ?
Ni1 N1 H1C 110.0 . . ?
C1 N1 H1D 110.0 . . ?
Ni1 N1 H1D 110.0 . . ?
H1C N1 H1D 108.4 . . ?
C3 N2 C2 113.1(4) . . ?
C3 N2 Ni1 107.4(3) . . ?
C2 N2 Ni1 109.7(3) . . ?
C3 N2 H2C 108.9 . . ?
C2 N2 H2C 108.9 . . ?
Ni1 N2 H2C 108.9 . . ?
C4 N3 Ni1 110.2(3) . . ?
C4 N3 H3C 109.6 . . ?
Ni1 N3 H3C 109.6 . . ?
C4 N3 H3D 109.6 . . ?
Ni1 N3 H3D 109.6 . . ?
H3C N3 H3D 108.1 . . ?
C6 N4 Ni1 108.2(3) . . ?
C6 N4 H4C 110.1 . . ?
Ni1 N4 H4C 110.0 . . ?
C6 N4 H4D 110.0 . . ?
Ni1 N4 H4D 110.0 . . ?
H4C N4 H4D 108.4 . . ?
C5 N5 C8 113.7(4) . . ?
C5 N5 Ni1 106.2(3) . . ?
C8 N5 Ni1 114.7(3) . . ?
C5 N5 H5C 107.2 . . ?
C8 N5 H5C 107.2 . . ?
Ni1 N5 H5C 107.2 . . ?
C7 N6 H6C 109.5 . . ?
C7 N6 H6D 109.5 . . ?
H6C N6 H6D 109.5 . . ?
C7 N6 H6E 109.5 . . ?
H6C N6 H6E 109.5 . . ?
H6D N6 H6E 109.5 . . ?
C9 N7 H7C 109.3 . . ?
C9 N7 H7D 111.5 . . ?
H7C N7 H7D 109.5 . . ?
C11 N8 C10 129.26(17) . . ?
C11 N8 H8C 105.0 . . ?
C10 N8 H8C 105.0 . . ?
C11 N8 H8D 105.0 . . ?
C10 N8 H8D 105.0 . . ?
H8C N8 H8D 105.8 . . ?
C12 N9 H9C 109.5 . . ?
C12 N9 H9D 109.5 . . ?
H9C N9 H9D 109.5 . . ?
C12 N9 H9E 109.5 . . ?
H9C N9 H9E 109.5 . . ?
H9D N9 H9E 109.5 . . ?
N7 C9 C10 144.7(2) . . ?
N7 C9 H9A 100.7 . . ?
C10 C9 H9A 100.7 . . ?
N7 C9 H9B 100.7 . . ?
C10 C9 H9B 100.7 . . ?
H9A C9 H9B 104.4 . . ?
N8 C10 C9 122.91(16) . . ?
N8 C10 H10A 106.6 . . ?
C9 C10 H10A 106.6 . . ?
N8 C10 H10B 106.6 . . ?
C9 C10 H10B 106.6 . . ?
H10A C10 H10B 106.6 . . ?
C12 C11 N8 163.9(2) . . ?
C12 C11 H11A 95.0 . . ?
N8 C11 H11A 95.0 . . ?
C12 C11 H11B 95.0 . . ?
N8 C11 H11B 95.0 . . ?
H11A C11 H11B 103.2 . . ?
C11 C12 N9 155.3(3) . . ?
C11 C12 H12A 97.6 . . ?
N9 C12 H12A 97.6 . . ?
C11 C12 H12B 97.6 . . ?
N9 C12 H12B 97.6 . . ?
H12A C12 H12B 103.6 . . ?

loop_
_geom_bond_atom_site_label_1
_geom_bond_atom_site_label_2
_geom_bond_distance
_geom_bond_site_symmetry_2
_geom_bond_publ_flag
Ni1 N1 2.094(4) . ?
Ni1 N4 2.098(4) . ?
Ni1 N2 2.101(4) . ?
Ni1 N3 2.109(4) . ?
Ni1 N5 2.144(4) . ?
Ni1 O4 2.160(3) . ?
V1 O4 1.624(3) . ?
V1 O3 1.914(3) . ?
V1 O3 1.929(3) 3_665 ?
V1 O2 1.933(3) . ?
V1 O6 1.942(3) . ?
V1 V2 2.8741(9) . ?
V1 V4 3.0194(11) . ?
V2 O12 1.606(7) . ?
V2 O3 1.908(3) 4_465 ?
V2 O3 1.908(3) . ?
V2 O3 1.908(3) 2_575 ?
V2 O3 1.908(3) 3_665 ?
V2 V1 2.8741(10) 4_465 ?
V2 V1 2.8741(9) 2_575 ?
V2 V1 2.8741(10) 3_665 ?
V3 O18 1.590(3) . ?
V3 O6 1.874(3) 4_465 ?
V3 O2 1.877(3) . ?
V3 O22 1.971(3) . ?
V3 O5 1.974(3) . ?
V3 V4 2.8843(12) . ?
V3 V4 2.8888(12) 4_465 ?
V3 V5 3.0122(12) . ?
V4 O16 1.609(3) . ?
V4 O5 1.846(3) 3_665 ?
V4 O22 1.864(3) . ?
V4 O2 1.962(3) . ?
V4 O6 1.966(3) . ?
V4 V3 2.8888(12) 3_665 ?
V5 O7 1.610(4) . ?
V5 O15 1.933(3) 2_575 ?
V5 O22 1.950(3) . ?
V5 O15 1.952(3) 4_465 ?
V5 O5 1.955(3) . ?
V5 V6 2.9052(11) . ?
V6 O1 1.604(7) . ?
V6 O15 1.926(3) 2_575 ?
V6 O15 1.926(3) 3_665 ?
V6 O15 1.926(3) . ?
V6 O15 1.926(3) 4_465 ?
V6 V5 2.9052(11) 4_465 ?
V6 V5 2.9052(11) 2_575 ?
V6 V5 2.9052(11) 3_665 ?
V7 O24 1.617(5) . ?
V7 O13 1.869(3) 2_565 ?
V7 O13 1.869(3) . ?
V7 O14 1.942(3) 2_565 ?
V7 O14 1.942(3) . ?
V7 V10 2.8855(9) . ?
V7 V10 2.8855(9) 2_565 ?
V7 V11 2.9012(9) 2_565 ?
V7 V11 2.9012(9) . ?
V8 O23 1.639(4) . ?
V8 O11 1.877(3) . ?
V8 O8 1.882(3) . ?
V8 O10 1.983(3) . ?
V8 O17 2.005(3) 7_566 ?
V8 V9 2.8386(13) 7_566 ?
V8 V11 2.8445(11) 7_566 ?
V8 V10 2.9471(11) . ?
V8 V9 2.9484(12) . ?
V9 O21 1.613(4) . ?
V9 O17 1.919(3) . ?
V9 O11 1.925(3) 8_666 ?
V9 O10 1.940(3) . ?
V9 O8 1.941(3) . ?
V9 O9 2.469(3) . ?
V9 V8 2.8386(13) 8_666 ?
V10 O19 1.614(3) . ?
V10 O11 1.948(3) . ?
V10 O13 1.956(3) . ?
V10 O14 1.956(3) . ?
V10 O10 1.975(3) . ?
V10 O9 2.455(3) . ?
V11 O20 1.604(3) . ?
V11 O8 1.929(3) 8_666 ?
V11 O17 1.931(3) . ?
V11 O14 1.936(3) . ?
V11 O13 1.944(3) 2_565 ?
V11 V8 2.8445(11) 8_666 ?
P1 O9 1.533(3) 8_666 ?
P1 O9 1.533(3) 7_566 ?
P1 O9 1.533(3) . ?
P1 O9 1.533(3) 2_565 ?
O3 V1 1.929(3) 4_465 ?
O5 V4 1.846(3) 4_465 ?
O6 V3 1.874(3) 3_665 ?
O8 V11 1.929(3) 7_566 ?
O11 V9 1.925(3) 7_566 ?
O13 V11 1.944(3) 2_565 ?
O15 V5 1.933(3) 2_575 ?
O15 V5 1.952(3) 3_665 ?
O17 V8 2.005(3) 8_666 ?
C1 N1 1.424(7) . ?
C1 C2 1.453(9) . ?
C1 H1A 0.9700 . ?
C1 H1B 0.9700 . ?
C2 N2 1.474(7) . ?
C2 H2A 0.9700 . ?
C2 H2B 0.9700 . ?
C3 N2 1.443(6) . ?
C3 C4 1.480(7) . ?
C3 H3A 0.9700 . ?
C3 H3B 0.9700 . ?
C4 N3 1.466(7) . ?
C4 H4A 0.9700 . ?
C4 H4B 0.9700 . ?
C5 N5 1.436(7) . ?
C5 C6 1.493(8) . ?
C5 H5A 0.9700 . ?
C5 H5B 0.9700 . ?
C6 N4 1.452(7) . ?
C6 H6A 0.9700 . ?
C6 H6B 0.9700 . ?
C7 N6 1.409(8) . ?
C7 C8 1.450(9) . ?
C7 H7A 0.9700 . ?
C7 H7B 0.9700 . ?
C8 N5 1.467(7) . ?
C8 H8A 0.9700 . ?
C8 H8B 0.9700 . ?
N1 H1C 0.9000 . ?
N1 H1D 0.9000 . ?
N2 H2C 0.9100 . ?
N3 H3C 0.9000 . ?
N3 H3D 0.9000 . ?
N4 H4C 0.9000 . ?
N4 H4D 0.9000 . ?
N5 H5C 0.9100 . ?
N6 H6C 0.8900 . ?
N6 H6D 0.8900 . ?
N6 H6E 0.8900 . ?
N7 C9 1.5301(14) . ?
N7 H7C 0.8900 . ?
N7 H7D 0.8899 . ?
N8 C11 1.5303(16) . ?
N8 C10 1.5365(10) . ?
N8 H8C 0.9000 . ?
N8 H8D 0.9000 . ?
N9 C12 1.5300(18) . ?
N9 H9C 0.8900 . ?
N9 H9D 0.8900 . ?
N9 H9E 0.8900 . ?
C9 C10 1.5399(13) . ?
C9 H9A 0.9700 . ?
C9 H9B 0.9700 . ?
C10 H10A 0.9700 . ?
C10 H10B 0.9700 . ?
C11 C12 1.5296(17) . ?
C11 H11A 0.9700 . ?
C11 H11B 0.9700 . ?
C12 H12A 0.9700 . ?
C12 H12B 0.9700 . ?
